data_2005441
loop_
_publ_author_name
'Zhu, Y.'
'Shen, X.-M.'

_publ_section_title
;
 2,2'-Biphenylbis(\h-cyclopentadienyl)titanium
;
_journal_issue 10
_journal_name_full 'Acta Crystallographica Section C'
_journal_page_first 2422
_journal_page_last 2425
_journal_paper_doi 10.1107/S0108270196001011
_journal_volume 52
_journal_year 1996
_chemical_formula_iupac '[Ti (C5 H5)2 (C12 H8)]'
_chemical_formula_sum 'C22 H18 Ti'
_chemical_formula_weight 330.29
_space_group_IT_number 14
_symmetry_cell_setting monoclinic
_symmetry_space_group_name_Hall '-P 2ybc'
_symmetry_space_group_name_H-M 'P 1 21/c 1'
_atom_type_scat_source IntTabIV
_cell_angle_alpha 90
_cell_angle_beta 87.85(2)
_cell_angle_gamma 90
_cell_formula_units_Z 12
_cell_length_a 16.531(4)
_cell_length_b 13.224(2)
_cell_length_c 22.633(2)
_cell_measurement_reflns_used 25
_cell_measurement_temperature 293
_cell_measurement_theta_max 36
_cell_measurement_theta_min 18
_cell_volume 4944.2(15)
_computing_cell_refinement 'CAD-4 Software'
_computing_data_collection 'CAD-4 Software (Enraf-Nonius, 1985)'
_computing_molecular_graphics 'ORTEPII (Johnson, 1976)'
_computing_structure_refinement SDP
_computing_structure_solution 'SDP-Plus (B. A. Frenz & Associates Inc., 1985)'
_diffrn_measurement_device 'Enraf-Nonius CAD-4'
_diffrn_measurement_method '\w/2\q scans'
_diffrn_radiation_type CuK\a
_diffrn_radiation_wavelength 1.54184
_diffrn_reflns_av_R_equivalents 0.045
_diffrn_reflns_limit_h_max 17
_diffrn_reflns_limit_h_min 0
_diffrn_reflns_limit_k_max 14
_diffrn_reflns_limit_k_min 0
_diffrn_reflns_limit_l_max 25
_diffrn_reflns_limit_l_min -25
_diffrn_reflns_number 6801
_diffrn_reflns_theta_max 55
_diffrn_standards_decay_% -2.1
_diffrn_standards_interval_time 60
_diffrn_standards_number 3
_exptl_absorpt_coefficient_mu 4.36
_exptl_absorpt_correction_T_max 0.994
_exptl_absorpt_correction_T_min 0.415
_exptl_absorpt_correction_type 'empirical (\y scans) (North, Phillips & Matthews, 1968)'
_exptl_crystal_colour orange
_exptl_crystal_density_diffrn 1.331
_exptl_crystal_density_meas ?
_exptl_crystal_description block
_exptl_crystal_size_max 0.26
_exptl_crystal_size_mid 0.14
_exptl_crystal_size_min 0.10
_refine_diff_density_max 0.78
_refine_diff_density_min -0.76
_refine_ls_extinction_method none
_refine_ls_goodness_of_fit_obs 2.49
_refine_ls_number_parameters 622
_refine_ls_number_reflns 4659
_refine_ls_R_factor_obs 0.071
_refine_ls_shift/esd_max 0.76
_refine_ls_structure_factor_coef F
_refine_ls_weighting_scheme unit
_refine_ls_wR_factor_obs 0.075
_reflns_number_observed 4464
_reflns_number_total 5945
_reflns_observed_criterion I>3\s(I)
_cod_data_source_file ab1327.cif
_cod_data_source_block ab1327a
_cod_depositor_comments
;
The following automatic conversions were performed:

'_refine_ls_weighting_scheme' value ' unit' changed to 'unit'
according to /home/saulius/struct/CIF-dictionaries/cif_core.dic
dictionary named 'cif_core.dic' version 2.4.1 from 2010-06-29.

Automatic conversion script
Id: cif_fix_values 1715 2011-07-08 13:25:40Z adriana 

The following automatic conversions were performed:

'_exptl_crystal_density_meas' value 'not measured' was changed to '?'
- the value is perceived as not measured.

Automatic conversion script
Id: cif_fix_values 3008 2015-01-20 13:52:24Z robertas 
;
_cod_original_cell_volume 4944.0(10)
_cod_original_sg_symbol_H-M 'P 21/c'
_cod_database_code 2005441

loop_
_symmetry_equiv_pos_as_xyz
x,y,z
x,1/2-y,1/2+z
-x,-y,-z
-x,1/2+y,1/2-z

loop_
_atom_site_label
_atom_site_fract_x
_atom_site_fract_y
_atom_site_fract_z
_atom_site_B_iso_or_equiv
Tia 0.08941(8) 0.0504(1) 0.17801(6) 3.21(3)
C(1a) 0.0498(5) -0.1107(6) 0.1451(4) 4.7(2)
C(2a) -0.0181(5) -0.0674(7) 0.1714(4) 5.0(2)
C(3a) -.0045(6) -0.0539(7) 0.2324(4) 5.4(2)
C(4a) 0.0743(7) -0.0910(7) 0.2425(4) 5.8(2)
C(5a) 0.1068(6) -0.1256(6) 0.1891(4) 5.4(2)
C(6a) 0.1325(6) 0.1193(7) 0.2675(3) 5.0(2)
C(7a) 0.2019(5) 0.0920(7) 0.2339(4) 5.2(2)
C(8a) 0.2074(6) 0.1516(8) 0.1843(4) 6.1(2)
C(9a) 0.1422(6) 0.2156(7) 0.1860(4) 6.5(2)
C(10a) 0.0972(6) 0.1965(6) 0.2382(4) 5.6(2)
C(11a) 0.1369(5) 0.0437(6) 0.0876(3) 3.7(2)
C(12a) 0.2073(5) -0.0013(7) 0.0651(4) 4.6(2)
C(13a) 0.2267(6) -0.0046(7) 0.0048(4) 5.7(2)
C(14a) 0.1755(6) 0.0413(8) -0.0338(4) 5.9(2)
C(15a) 0.1055(5) 0.0877(7) -0.0134(3) 4.7(2)
C(16a) 0.0864(5) 0.0933(6) 0.0476(3) 3.7(2)
C(17a) 0.0123(5) 0.1414(6) 0.0724(3) 3.5(2)
C(18a) -0.0412(5) 0.1977(7) 0.0382(4) 5.2(2)
C(19a) -0.1090(5) 0.2383(7) 0.0639(4) 5.8(2)
C(20a) -0.1261(6) 0.2317(8) 0.1239(4) 6.4(3)
C(21a) -0.0726(5) 0.1777(7) 0.1583(4) 5.2(2)
C(22a) -0.0036(4) 0.1345(6) 0.1342(3) 3.6(2)
Tib 0.26250(8) 0.0862(1) 0.48344(6) 3.26(3)
C(1b) 0.1958(7) 0.1732(8) 0.4094(4) 6.9(3)
C(2b) 0.2601(6) 0.1309(9) 0.3837(3) 6.3(3)
C(3b) 0.2512(8) 0.0302(9) 0.3859(4) 10.8(3)
C(4b) 0.1746(8) 0.0161(7) 0.4146(4) 11.7(3)
C(5b) 0.1445(5) 0.105(1) 0.4297(4) 9.8(4)
C(6b) 0.3721(5) 0.1130(7) 0.5477(4) 5.1(2)
C(7b) 0.3013(5) 0.1555(7) 0.5737(3) 5.0(2)
C(8b) 0.2800(5) 0.2351(6) 0.5378(4) 5.0(2)
C(9b) 0.3339(6) 0.2411(7) 0.4908(4) 5.8(2)
C(10b) 0.3890(5) 0.1650(8) 0.4946(4) 5.9(2)
C(11b) 0.1758(4) 0.0204(6) 0.5459(3) 3.6(2)
C(12b) 0.1076(5) 0.0644(7) 0.5716(3) 4.7(2)
C(13b) 0.0552(5) 0.0095(9) 0.6083(4) 7.1(3)
C(14b) 0.0714(6) -0.092(1) 0.6197(4) 7.8(3)
C(15b) 0.1388(6) -0.1345(7) 0.5944(4) 6.1(2)
C(16b) 0.1932(5) -0.0842(6) 0.5578(3) 3.9(2)
C(17b) 0.2661(5) -0.1256(6) 0.5286(4) 4.3(2)
C(18b) 0.2880(6) -0.2281(7) 0.5363(5) 6.7(2)
C(19b) 0.3585(6) -0.2619(7) 0.5060(5) 8.7(3)
C(20b) 0.4053(6) -0.2026(8) 0.4716(5) 7.9(3)
C(21b) 0.3816(5) -0.1019(7) 0.4639(4) 5.4(2)
C(22b) 0.3124(4) -0.0646(6) 0.4917(3) 3.8(2)
Tic 0.57694(9) 0.1924(1) 0.26542(6) 3.93(3)
C(1c) 0.5896(7) 0.3363(8) 0.2038(5) 7.0(3)
C(2c) 0.5897(7) 0.3687(7) 0.2624(5) 8.1(3)
C(3c) 0.6605(7) 0.3306(8) 0.2864(5) 8.1(3)
C(4c) 0.7021(6) 0.2740(8) 0.2436(5) 6.3(3)
C(5c) 0.6590(6) 0.2791(7) 0.1924(4) 5.9(2)
C(6c) 0.5545(6) 0.1411(7) 0.3655(4) 5.6(2)
C(7c) 0.5191(6) 0.0667(7) 0.3299(4) 5.2(2)
C(8c) 0.4568(5) 0.1141(8) 0.3009(4) 5.6(2)
C(9c) 0.4548(5) 0.2136(7) 0.3184(4) 5.8(2)
C(10c) 0.5148(7) 0.2314(7) 0.3580(4) 6.6(3)
C(11c) 0.6568(5) 0.0674(6) 0.2515(3) 3.9(2)
C(12c) 0.7211(6) 0.0360(8) 0.2861(4) 5.8(2)
C(13c) 0.7690(5) -0.0461(8) 0.2703(4) 6.1(2)
C(14c) 0.7566(5) -0.0979(7) 0.2190(5) 6.3(2)
C(15c) 0.6936(5) -0.0703(6) 0.1832(4) 4.9(2)
C(16c) 0.6450(5) 0.0118(6) 0.1989(3) 3.7(2)
C(17c) 0.5740(5) 0.0449(6) 0.1648(3) 3.7(2)
C(18c) 0.5531(6) -0.0045(7) 0.1123(4) 5.4(2)
C(19c) 0.4834(6) 0.0261(9) 0.0840(4) 6.9(3)
C(20c) 0.4383(6) 0.1042(9) 0.1057(4) 7.1(3)
C(21c) 0.4592(5) 0.1553(8) 0.1562(4) 5.9(2)
C(22c) 0.5288(5) 0.1271(6) 0.1858(4) 4.1(2)
H1a 0.0625 -0.1250 0.0957 4
H2a -0.0764 -0.0760 0.1682 4
H3a -0.0429 0.0000 0.2636 4
H4a 0.1035 -0.1054 0.2910 4
H5a 0.1679 -0.1464 0.1816 4
H6a 0.1054 0.0839 0.3066 4
H7a 0.2402 0.0392 0.2446 4
H8a 0.2498 0.1480 0.1530 4
H9a 0.1250 0.2695 0.1523 4
H10a 0.0470 0.2329 0.2515 4
H12a 0.2500 -0.0410 0.0957 4
H13a 0.2929 -0.0214 -0.0136 4
H14a 0.1875 0.0410 -0.0820 4
H15a 0.0625 0.1250 -0.0429 4
H18a -0.0195 0.2089 -0.0136 4
H19a -0.1464 0.2910 0.0410 4
H20a -0.1875 0.2500 0.1406 4
H21a -0.0820 0.1660 0.2089 4
H1b 0.1920 0.2465 0.4107 4
H2b 0.3125 0.1679 0.3613 4
H3b 0.2808 -0.0313 0.3739 4
H4b 0.1393 -0.0408 0.4260 4
H5b 0.0820 0.1250 0.4433 4
H6b 0.4179 0.0410 0.5566 4
H7b 0.2714 0.1445 0.6113 4
H8b 0.2327 0.2795 0.5448 4
H9b 0.3320 0.3125 0.4570 4
H10b 0.4320 0.1491 0.4654 4
H12b 0.1035 0.1464 0.5546 4
H14b 0.0195 -0.1250 0.6386 4
H15b 0.1464 -0.2089 0.6113 4
H18b 0.2500 -0.2910 0.5546 4
H19b 0.3750 -0.3339 0.5156 4
H20b 0.4555 -0.2282 0.4497 4
H21b 0.4155 -0.0560 0.4386 4
H1c 0.5474 0.3533 0.1755 4
H2c 0.5474 0.4086 0.2829 4
H3c 0.6771 0.3426 0.3272 4
H4c 0.7714 0.2500 0.2363 4
H5c 0.6875 0.2500 0.1523 4
H6c 0.6001 0.1304 0.3917 4
H7c 0.5410 -0.0214 0.3320 4
H8c 0.4202 0.0811 0.2738 4
H9c 0.4160 0.2695 0.3046 4
H10c 0.5267 0.2948 0.3778 4
H12c 0.7323 0.0728 0.3225 4
H13c 0.8125 -0.0625 0.3046 4
H14c 0.8125 -0.1445 0.2089 4
H15c 0.6875 -0.1250 0.1386 4
H18c 0.5880 -0.0595 0.0950 4
H19c 0.4660 -0.0093 0.0491 4
H20c 0.3902 0.1261 0.0848 4
H21c 0.4253 0.2112 0.1724 4

loop_
_geom_angle_atom_site_label_1
_geom_angle_atom_site_label_2
_geom_angle_atom_site_label_3
_geom_angle
_geom_angle_publ_flag
C(11a) Tia C(22a) 80.8(2) no
CP(1a) Tia CP(2a) 136.3(2) no
C(11a) Tia CP(1a) 106.0(2) no
C(22a) Tia CP(1a) 106.3(2) no
C(11a) Tia CP(2a) 107.7(2) no
C(22a) Tia CP(2a) 106.3(2) no
C(11a) C(16a) C(17a) 117.3(4) no
C(22a) C(17a) C(16a) 118.0(4) no
C(2a) C(1a) C(5a) 107.9(4) no
C(1a) C(2a) C(3a) 108.5(5) no
C(2a) C(3a) C(4a) 107.0(5) no
C(3a) C(4a) C(5a) 107.6(5) no
C(1a) C(5a) C(4a) 108.9(5) no
C(7a) C(6a) C(10a) 106.7(4) no
C(6a) C(7a) C(8a) 108.9(5) no
C(7a) C(8a) C(9a) 107.7(5) no
C(8a) C(9a) C(10a) 107.8(4) no
C(6a) C(10a) C(9a) 108.9(4) no
C(11b) Tib C(22b) 79.6(2) no
CP(1b) Tib CP(2b) 135.7(2) no
C(11b) Tib CP(1b) 105.4(2) no
C(22b) Tib CP(1b) 107.1(2) no
C(11b) Tib CP(2b) 107.9(2) no
C(22b) Tib CP(2b) 107.0(2) no
C(11b) C(16b) C(17b) 116.3(4) no
C(22b) C(17b) C(16b) 119.1(4) no
C(2b) C(1b) C(5b) 111.4(5) no
C(1b) C(2b) C(3b) 108.6(5) no
C(2b) C(3b) C(4b) 104.1(5) no
C(3b) C(4b) C(5b) 109.0(5) no
C(1b) C(5b) C(4b) 106.8(5) no
C(7b) C(6b) C(10b) 107.4(7) no
C(6b) C(7b) C(8b) 106.5(6) no
C(7b) C(8b) C(9b) 109.2(6) no
C(8b) C(9b) C(10b) 109.1(6) no
C(6b) C(10b) C(9b) 107.6(7) no
C(11c) Tic C(22c) 79.2(2) no
CP(1c) Tic CP(2c) 137.3(2) no
C(11c) Tic CP(1c) 106.1(2) no
C(22c) Tic CP(1c) 105.5(2) no
C(11c) Tic CP(2c) 106.4(2) no
C(22c) Tic CP(2c) 107.3(2) no
C(11c) C(16c) C(17c) 114.6(4) no
C(22c) C(17c) C(16c) 118.3(4) no
C(2c) C(1c) C(5c) 108.3(6) no
C(1c) C(2c) C(3c) 106.8(6) no
C(2c) C(3c) C(4c) 108.9(6) no
C(3c) C(4c) C(5c) 107.5(6) no
C(1c) C(5c) C(4c) 108.5(5) no
C(7c) C(6c) C(10c) 108.9(5) no
C(6c) C(7c) C(8c) 106.6(5) no
C(7c) C(8c) C(9c) 107.8(5) no
C(8c) C(9c) C(10c) 109.9(5) no
C(6c) C(10c) C(9c) 106.8(5) no

loop_
_geom_bond_atom_site_label_1
_geom_bond_atom_site_label_2
_geom_bond_distance
_geom_bond_publ_flag
Tia C(11a) 2.166(4) no
Tia C(22a) 2.168(4) no
Tia C(1a) 2.358(5) no
Tia C(2a) 2.373(5) no
Tia C(3a) 2.384(5) no
Tia C(4a) 2.380(5) no
Tia C(5a) 2.360(5) no
Tia C(6a) 2.354(5) no
Tia C(7a) 2.353(6) no
Tia C(8a) 2.374(5) no
Tia C(9a) 2.361(5) no
Tia C(10a) 2.370(5) no
Tia CP(1a) 2.049(5) no
Tia CP(2a) 2.051(5) no
C(1a) C(2a) 1.376(7) no
C(1a) C(5a) 1.410(7) no
C(2a) C(3a) 1.419(7) no
C(3a) C(4a) 1.418(7) no
C(4a) C(5a) 1.384(8) no
C(6a) C(7a) 1.399(8) no
C(6a) C(10a) 1.360(8) no
C(7a) C(8a) 1.374(7) no
C(8a) C(9a) 1.369(7) no
C(9a) C(10a) 1.395(7) no
C(11a) C(12a) 1.387(6) no
C(11a) C(16a) 1.416(6) no
C(12a) C(13a) 1.389(7) no
C(13a) C(14a) 1.381(7) no
C(14a) C(15a) 1.373(7) no
C(15a) C(16a) 1.407(6) no
C(16a) C(17a) 1.473(6) no
C(17a) C(18a) 1.409(6) no
C(18a) C(19a) 1.356(7) no
C(19a) C(20a) 1.379(7) no
C(20a) C(21a) 1.397(7) no
C(21a) C(22a) 1.371(6) no
C(17a) C(22a) 1.415(5) no
Tib C(11b) 2.158(5) no
Tib C(22b) 2.168(5) no
Tib C(1b) 2.342(5) no
Tib C(2b) 2.336(5) no
Tib C(3b) 2.343(5) no
Tib C(4b) 2.358(5) no
Tib C(5b) 2.351(6) no
Tib C(6b) 2.392(8) no
Tib C(7b) 2.350(8) no
Tib C(8b) 2.347(6) no
Tib C(9b) 2.373(8) no
Tib C(10b) 2.359(14) no
Tib CP(1b) 2.051(5) no
Tib CP(2b) 2.050(9) no
C(1b) C(2b) 1.318(7) no
C(1b) C(5b) 1.308(7) no
C(2b) C(3b) 1.341(7) no
C(3b) C(4b) 1.413(7) no
C(4b) C(5b) 1.318(8) no
C(6b) C(7b) 1.408(15) no
C(6b) C(10b) 1.403(12) no
C(7b) C(8b) 1.383(11) no
C(8b) C(9b) 1.364(9) no
C(9b) C(10b) 1.363(10) no
C(11b) C(12b) 1.379(6) no
C(11b) C(16b) 1.440(6) no
C(12b) C(13b) 1.381(11) no
C(13b) C(14b) 1.400(9) no
C(14b) C(15b) 1.353(9) no
C(15b) C(16b) 1.371(8) no
C(16b) C(17b) 1.461(6) no
C(17b) C(18b) 1.415(8) no
C(18b) C(19b) 1.403(8) no
C(19b) C(20b) 1.332(9) no
C(20b) C(21b) 1.402(10) no
C(21b) C(22b) 1.375(6) no
C(17b) C(22b) 1.374(6) no
Tic C(11c) 2.131(5) no
Tic C(22c) 2.175(4) no
Tic C(1c) 2.364(5) no
Tic C(2c) 2.342(6) no
Tic C(3c) 2.350(6) no
Tic C(4c) 2.370(5) no
Tic C(5c) 2.392(5) no
Tic C(6c) 2.381(5) no
Tic C(7c) 2.387(6) no
Tic C(8c) 2.355(5) no
Tic C(9c) 2.325(5) no
Tic C(10c) 2.357(5) no
Tic CP(1c) 2.046(6) no
Tic CP(2c) 2.045(5) no
C(1c) C(2c) 1.394(9) no
C(1c) C(5c) 1.392(8) no
C(2c) C(3c) 1.402(9) no
C(3c) C(4c) 1.386(8) no
C(4c) C(5c) 1.385(7) no
C(6c) C(7c) 1.414(7) no
C(6c) C(10c) 1.377(8) no
C(7c) C(8c) 1.390(9) no
C(8c) C(9c) 1.374(7) no
C(9c) C(10c) 1.383(7) no
C(11c) C(12c) 1.408(6) no
C(11c) C(16c) 1.417(6) no
C(12c) C(13c) 1.383(10) no
C(13c) C(14c) 1.371(8) no
C(14c) C(15c) 1.391(8) no
C(15c) C(16c) 1.389(7) no
C(16c) C(17c) 1.496(6) no
C(17c) C(18c) 1.411(7) no
C(18c) C(19c) 1.399(7) no
C(19c) C(20c) 1.356(8) no
C(20c) C(21c) 1.382(8) no
C(21c) C(22c) 1.403(6) no
C(17c) C(22c) 1.392(6) no
